data_7134370
loop_
_publ_author_name
'Francis, Maria'
'Patra, Asutosh'
'Salam, Farsana Abdul'
'Ungur, Liviu'
'Schwarz, Bj\"orn'
'Roy, Sudipta'

_publ_section_title
;
 Isolation and oxygen activation of electron-rich CoII4O metallic clusters
 having a 3-fold symmetry
;
_journal_issue 38
_journal_name_full 'Chemical Communications'
_journal_page_first 6897
_journal_page_last 6900
_journal_paper_doi 10.1039/D4CC06550F
_journal_volume 61
_journal_year 2025
_chemical_formula_moiety 'C44 H70 Cl2 Co2 N2 O4 P2'
_chemical_formula_sum 'C44 H70 Cl2 Co2 N2 O4 P2'
_chemical_formula_weight 941.72
_space_group_crystal_system monoclinic
_space_group_IT_number 14
_space_group_name_Hall '-P 2yn'
_space_group_name_H-M_alt 'P 1 21/n 1'
_atom_sites_solution_hydrogens geom
_audit_creation_date 2023-10-16
_audit_creation_method
;
Olex2 1.3
(compiled 2020.11.12 svn.r5f609507 for OlexSys, GUI svn.r6408)
;
_audit_update_record
;
2024-01-10 deposited with the CCDC.	2025-04-01 downloaded from the CCDC.
;
_cell_angle_alpha 90
_cell_angle_beta 96.897(2)
_cell_angle_gamma 90
_cell_formula_units_Z 2
_cell_length_a 10.1686(5)
_cell_length_b 12.4842(6)
_cell_length_c 18.9809(8)
_cell_measurement_reflns_used 4200
_cell_measurement_temperature 150.0
_cell_measurement_theta_max 24.14
_cell_measurement_theta_min 2.45
_cell_volume 2392.13(19)
_computing_cell_refinement 'SAINT V8.40B (?, 2016)'
_computing_data_reduction 'SAINT V8.40B (?, 2016)'
_computing_molecular_graphics 'Olex2 1.3 (Dolomanov et al., 2009)'
_computing_publication_material 'Olex2 1.3 (Dolomanov et al., 2009)'
_computing_structure_refinement 'XL  (Sheldrick, 2008)'
_computing_structure_solution 'SHELXT 2018/2 (Sheldrick, 2018)'
_diffrn_ambient_temperature 150.0
_diffrn_measured_fraction_theta_full 0.999
_diffrn_measured_fraction_theta_max 0.997
_diffrn_measurement_device_type 'Bruker APEX-II CCD'
_diffrn_measurement_method '\f and \w scans'
_diffrn_radiation_type MoK\a
_diffrn_radiation_wavelength 0.71073
_diffrn_reflns_av_R_equivalents 0.0464
_diffrn_reflns_av_unetI/netI 0.0298
_diffrn_reflns_Laue_measured_fraction_full 0.999
_diffrn_reflns_Laue_measured_fraction_max 0.997
_diffrn_reflns_limit_h_max 12
_diffrn_reflns_limit_h_min -12
_diffrn_reflns_limit_k_max 15
_diffrn_reflns_limit_k_min -15
_diffrn_reflns_limit_l_max 22
_diffrn_reflns_limit_l_min -22
_diffrn_reflns_number 27890
_diffrn_reflns_point_group_measured_fraction_full 0.999
_diffrn_reflns_point_group_measured_fraction_max 0.997
_diffrn_reflns_theta_full 25.242
_diffrn_reflns_theta_max 25.394
_diffrn_reflns_theta_min 2.171
_diffrn_source_current 1.4
_diffrn_source_power 0.07
_diffrn_source_voltage 50.0
_diffrn_standards_number 0
_exptl_absorpt_coefficient_mu 0.913
_exptl_absorpt_correction_T_max 0.5819
_exptl_absorpt_correction_T_min 0.4986
_exptl_absorpt_correction_type none
_exptl_absorpt_process_details
;
SADABS-2016/2 (Bruker,2016/2) was used for absorption correction.
wR2(int) was 0.1150 before and 0.0574 after correction.
The Ratio of minimum to maximum transmission is 0.8568.
The \l/2 correction factor is Not present.
;
_exptl_crystal_density_diffrn 1.307
_exptl_crystal_F_000 996
_refine_diff_density_max 2.423
_refine_diff_density_min -0.395
_refine_diff_density_rms 0.088
_refine_ls_extinction_method none
_refine_ls_goodness_of_fit_ref 1.067
_refine_ls_hydrogen_treatment constr
_refine_ls_matrix_type full
_refine_ls_number_parameters 275
_refine_ls_number_reflns 4391
_refine_ls_number_restraints 64
_refine_ls_restrained_S_all 1.059
_refine_ls_R_factor_all 0.0604
_refine_ls_R_factor_gt 0.0543
_refine_ls_shift/su_max 0.001
_refine_ls_shift/su_mean 0.000
_refine_ls_structure_factor_coef Fsqd
_refine_ls_weighting_details 'w=1/[\s^2^(Fo^2^)+(0.0569P)^2^+7.0255P] where P=(Fo^2^+2Fc^2^)/3'
_refine_ls_weighting_scheme calc
_refine_ls_wR_factor_gt 0.1371
_refine_ls_wR_factor_ref 0.1410
_reflns_Friedel_coverage 0.000
_reflns_number_gt 3919
_reflns_number_total 4391
_reflns_threshold_expression 'I > 2\s(I)'
_cod_data_source_file d4cc06550f2.cif
_cod_data_source_block mo_reco_air_0m_a
_cod_depositor_comments 'Adding full bibliography for 7134368--7134372.cif.'
_cod_database_code 7134370
_shelx_shelxl_version_number 2018/3
_shelx_space_group_comment
;
The symmetry employed for this shelxl refinement is uniquely defined
by the following loop, which should always be used as a source of
symmetry information in preference to the above space-group names.
They are only intended as comments.
;
_olex2_refinement_description
;
1. Fixed Uiso
 At 1.2 times of:
  All C(H) groups, All C(H,H) groups
 At 1.5 times of:
  All C(H,H,H) groups
2. Restrained distances
 C9-C2 \\sim C2-C9A
 with sigma of 0.02
 C10A-C9A \\sim C9-C10
 with sigma of 0.02
3. Rigid bond restraints
 C9A, C10A, C9, C10
 with sigma for 1-2 distances of 0.01 and sigma for 1-3 distances of 0.01
4. Uiso/Uaniso restraints and constraints
C9A \\sim C10A \\sim C9 \\sim C10: within 2A with sigma of 0.04 and sigma for
terminal atoms of 0.08 within 2A
Uanis(C9A) \\sim Ueq, Uanis(C10A) \\sim Ueq, Uanis(C9) \\sim Ueq, Uanis(C10)
\\sim Ueq: with sigma of 0.1 and sigma for terminal atoms of 0.2
Uanis(C9) = Uanis(C9A)
5. Others
 Sof(C9)=Sof(H9A)=Sof(H9B)=Sof(C10)=Sof(H10D)=Sof(H10E)=Sof(H10F)=1-FVAR(1)
 Sof(C9A)=Sof(H9AA)=Sof(H9AB)=Sof(C10A)=Sof(H10A)=Sof(H10B)=Sof(H10C)=FVAR(1)
6.a Ternary CH refined with riding coordinates:
 C17(H17), C20(H20)
6.b Secondary CH2 refined with riding coordinates:
 C3(H3A,H3B), C7(H7A,H7B), C9A(H9AA,H9AB), C9(H9A,H9B)
6.c Aromatic/amide H refined with riding coordinates:
 C14(H14), C13(H13), C15(H15)
6.d Idealised Me refined as rotating group:
 C22(H22A,H22B,H22C), C21(H21A,H21B,H21C), C19(H19A,H19B,H19C), C18(H18A,H18B,
 H18C), C8(H8A,H8B,H8C), C5(H5A,H5B,H5C), C6(H6A,H6B,H6C), C10A(H10A,H10B,H10C),
  C10(H10D,H10E,H10F)
;
_smtbx_masks_void_probe_radius 1.2
_smtbx_masks_void_truncation_radius 1.2
_olex2_submission_special_instructions 'No special instructions were received'

loop_
_space_group_symop_operation_xyz
'x, y, z'
'-x+1/2, y+1/2, -z+1/2'
'-x, -y, -z'
'x-1/2, -y-1/2, z-1/2'

loop_
_atom_site_label
_atom_site_type_symbol
_atom_site_fract_x
_atom_site_fract_y
_atom_site_fract_z
_atom_site_U_iso_or_equiv
_atom_site_adp_type
_atom_site_occupancy
_atom_site_site_symmetry_order
_atom_site_calc_flag
_atom_site_refinement_flags_posn
_atom_site_refinement_flags_adp
_atom_site_refinement_flags_occupancy
_atom_site_disorder_assembly
_atom_site_disorder_group
Co1 Co 0.55497(5) 0.53929(4) 0.60839(2) 0.02618(17) Uani 1 1 d . . . . .
P1 P 0.62336(9) 0.62742(7) 0.46303(5) 0.0224(2) Uani 1 1 d . . . . .
Cl03 Cl 0.57918(12) 0.60454(10) 0.71704(5) 0.0485(3) Uani 1 1 d . . . . .
O2 O 0.6203(2) 0.5129(2) 0.43695(14) 0.0286(6) Uani 1 1 d . . . . .
O1 O 0.6258(3) 0.6367(2) 0.54273(13) 0.0289(6) Uani 1 1 d . . . . .
N1 N 0.3798(3) 0.6146(2) 0.39830(17) 0.0303(7) Uani 1 1 d . . . . .
C11 C 0.7524(3) 0.7076(3) 0.43085(18) 0.0235(7) Uani 1 1 d . . . . .
C1 C 0.4629(3) 0.6846(3) 0.42569(18) 0.0239(7) Uani 1 1 d . . . . .
C14 C 0.9191(4) 0.8499(3) 0.3710(2) 0.0319(8) Uani 1 1 d . . . . .
H14 H 0.973324 0.900252 0.350468 0.038 Uiso 1 1 calc R U . . .
C12 C 0.8249(4) 0.7859(3) 0.47419(19) 0.0278(8) Uani 1 1 d . . . . .
C16 C 0.7695(3) 0.6997(3) 0.35765(18) 0.0241(7) Uani 1 1 d . . . . .
C13 C 0.9065(4) 0.8549(3) 0.4423(2) 0.0321(8) Uani 1 1 d . . . . .
H13 H 0.955417 0.907480 0.470560 0.039 Uiso 1 1 calc R U . . .
C17 C 0.7073(4) 0.6125(3) 0.3083(2) 0.0346(9) Uani 1 1 d . . . . .
H17 H 0.620530 0.592792 0.324611 0.042 Uiso 1 1 calc R U . . .
C15 C 0.8533(4) 0.7721(3) 0.3296(2) 0.0302(8) Uani 1 1 d . . . . .
H15 H 0.865149 0.767602 0.280814 0.036 Uiso 1 1 calc R U . . .
C2 C 0.4103(4) 0.7988(3) 0.4262(2) 0.0392(10) Uani 1 1 d D . . . .
C20 C 0.8258(4) 0.7954(4) 0.5550(2) 0.0390(10) Uani 1 1 d . . . . .
H20 H 0.735287 0.776564 0.566588 0.047 Uiso 1 1 calc R U . . .
C3 C 0.2625(4) 0.7812(3) 0.3961(2) 0.0390(10) Uani 1 1 d . . . . .
H3A H 0.203969 0.800478 0.432270 0.047 Uiso 1 1 calc R U . . .
H3B H 0.238895 0.826548 0.353716 0.047 Uiso 1 1 calc R U . . .
C22 C 0.8592(6) 0.9072(4) 0.5840(3) 0.0544(13) Uani 1 1 d . . . . .
H22A H 0.952282 0.923297 0.579808 0.082 Uiso 1 1 calc R U . . .
H22B H 0.844423 0.910327 0.634066 0.082 Uiso 1 1 calc R U . . .
H22C H 0.802433 0.959943 0.556900 0.082 Uiso 1 1 calc R U . . .
C4 C 0.2457(4) 0.6627(4) 0.3765(3) 0.0481(12) Uani 1 1 d . . . . .
C7 C 0.4298(5) 0.8460(4) 0.5006(3) 0.0551(13) Uani 1 1 d . . . . .
H7A H 0.525792 0.846524 0.517398 0.066 Uiso 1 1 calc R U . . .
H7B H 0.399440 0.921394 0.497872 0.066 Uiso 1 1 calc R U . . .
C9A C 0.480(3) 0.861(2) 0.3680(12) 0.053(4) Uani 0.466(11) 1 d D U P A 2
H9AA H 0.575441 0.866137 0.385675 0.063 Uiso 0.466(11) 1 calc R U P A 2
H9AB H 0.472388 0.816030 0.324957 0.063 Uiso 0.466(11) 1 calc R U P A 2
C21 C 0.9220(6) 0.7144(4) 0.5909(2) 0.0568(14) Uani 1 1 d . . . . .
H21A H 0.899608 0.642903 0.571728 0.085 Uiso 1 1 calc R U . . .
H21B H 0.916564 0.714750 0.642059 0.085 Uiso 1 1 calc R U . . .
H21C H 1.012242 0.732986 0.582067 0.085 Uiso 1 1 calc R U . . .
C19 C 0.7952(5) 0.5120(4) 0.3146(3) 0.0545(13) Uani 1 1 d . . . . .
H19A H 0.880021 0.528170 0.297268 0.082 Uiso 1 1 calc R U . . .
H19B H 0.750698 0.454163 0.286031 0.082 Uiso 1 1 calc R U . . .
H19C H 0.810928 0.489581 0.364336 0.082 Uiso 1 1 calc R U . . .
C18 C 0.6800(6) 0.6476(5) 0.2308(2) 0.0697(18) Uani 1 1 d . . . . .
H18A H 0.635996 0.717593 0.228194 0.105 Uiso 1 1 calc R U . . .
H18B H 0.622560 0.594855 0.204078 0.105 Uiso 1 1 calc R U . . .
H18C H 0.763807 0.652901 0.210390 0.105 Uiso 1 1 calc R U . . .
C8 C 0.3595(6) 0.7891(5) 0.5548(3) 0.0711(17) Uani 1 1 d . . . . .
H8A H 0.265099 0.807402 0.547657 0.107 Uiso 1 1 calc R U . . .
H8B H 0.397428 0.811163 0.602531 0.107 Uiso 1 1 calc R U . . .
H8C H 0.369990 0.711547 0.549748 0.107 Uiso 1 1 calc R U . . .
C5 C 0.1484(5) 0.6058(4) 0.4203(4) 0.077(2) Uani 1 1 d . . . . .
H5A H 0.140690 0.530287 0.406297 0.116 Uiso 1 1 calc R U . . .
H5B H 0.061314 0.640133 0.411514 0.116 Uiso 1 1 calc R U . . .
H5C H 0.181328 0.610831 0.470840 0.116 Uiso 1 1 calc R U . . .
C6 C 0.2108(7) 0.6442(5) 0.2982(3) 0.081(2) Uani 1 1 d . . . . .
H6A H 0.279094 0.675998 0.272467 0.122 Uiso 1 1 calc R U . . .
H6B H 0.125039 0.677403 0.282419 0.122 Uiso 1 1 calc R U . . .
H6C H 0.205593 0.567012 0.288763 0.122 Uiso 1 1 calc R U . . .
C10A C 0.4363(11) 0.9689(8) 0.3456(6) 0.054(3) Uani 0.466(11) 1 d D U P A 2
H10A H 0.500476 1.000697 0.317116 0.081 Uiso 0.466(11) 1 calc R U P A 2
H10B H 0.429837 1.013518 0.387579 0.081 Uiso 0.466(11) 1 calc R U P A 2
H10C H 0.349433 0.964746 0.317207 0.081 Uiso 0.466(11) 1 calc R U P A 2
C9 C 0.491(2) 0.878(2) 0.3829(9) 0.053(4) Uani 0.534(11) 1 d D U P A 1
H9A H 0.459914 0.952433 0.389264 0.063 Uiso 0.534(11) 1 calc R U P A 1
H9B H 0.585856 0.874374 0.401003 0.063 Uiso 0.534(11) 1 calc R U P A 1
C10 C 0.4716(9) 0.8503(8) 0.3078(5) 0.055(3) Uani 0.534(11) 1 d D U P A 1
H10D H 0.378747 0.861627 0.288830 0.082 Uiso 0.534(11) 1 calc R U P A 1
H10E H 0.494978 0.774897 0.302060 0.082 Uiso 0.534(11) 1 calc R U P A 1
H10F H 0.528479 0.895594 0.282099 0.082 Uiso 0.534(11) 1 calc R U P A 1

loop_
_atom_site_aniso_label
_atom_site_aniso_U_11
_atom_site_aniso_U_22
_atom_site_aniso_U_33
_atom_site_aniso_U_23
_atom_site_aniso_U_13
_atom_site_aniso_U_12
Co1 0.0293(3) 0.0284(3) 0.0205(3) -0.00103(19) 0.00132(19) -0.0078(2)
P1 0.0184(4) 0.0253(5) 0.0230(5) 0.0041(3) 0.0004(3) -0.0045(3)
Cl03 0.0535(7) 0.0654(7) 0.0268(5) -0.0154(5) 0.0058(5) -0.0116(6)
O2 0.0243(13) 0.0281(13) 0.0327(14) 0.0026(11) 0.0005(11) -0.0049(10)
O1 0.0284(13) 0.0337(14) 0.0239(13) 0.0042(10) 0.0003(10) -0.0105(11)
N1 0.0271(16) 0.0274(16) 0.0340(17) 0.0049(13) -0.0068(13) -0.0037(13)
C11 0.0187(16) 0.0254(17) 0.0262(18) 0.0052(14) 0.0017(13) -0.0018(13)
C1 0.0231(17) 0.0250(18) 0.0227(17) 0.0050(14) -0.0003(13) -0.0053(14)
C14 0.0276(19) 0.032(2) 0.037(2) 0.0079(16) 0.0085(16) -0.0059(16)
C12 0.0268(18) 0.0279(19) 0.0286(19) 0.0026(15) 0.0027(15) -0.0038(15)
C16 0.0176(16) 0.0284(18) 0.0253(18) 0.0034(14) -0.0013(13) -0.0016(14)
C13 0.030(2) 0.032(2) 0.033(2) -0.0005(16) 0.0023(16) -0.0110(16)
C17 0.034(2) 0.043(2) 0.0259(19) -0.0035(17) 0.0008(16) -0.0115(18)
C15 0.0284(19) 0.036(2) 0.0265(18) 0.0062(16) 0.0042(15) -0.0004(16)
C2 0.029(2) 0.028(2) 0.057(3) 0.0041(18) -0.0080(19) -0.0013(16)
C20 0.042(2) 0.048(2) 0.027(2) -0.0041(18) 0.0032(17) -0.0188(19)
C3 0.026(2) 0.033(2) 0.056(3) 0.0089(19) -0.0042(18) -0.0015(16)
C22 0.075(4) 0.051(3) 0.038(2) -0.014(2) 0.011(2) -0.023(3)
C4 0.031(2) 0.035(2) 0.072(3) 0.008(2) -0.022(2) -0.0031(18)
C7 0.048(3) 0.041(3) 0.073(4) -0.014(2) -0.007(2) 0.008(2)
C9A 0.034(4) 0.036(7) 0.081(7) 0.017(7) -0.021(5) -0.016(4)
C21 0.080(4) 0.051(3) 0.034(2) 0.007(2) -0.016(2) -0.015(3)
C19 0.046(3) 0.049(3) 0.071(3) -0.027(3) 0.018(2) -0.009(2)
C18 0.087(4) 0.093(4) 0.026(2) 0.000(3) -0.007(2) -0.048(4)
C8 0.062(4) 0.083(4) 0.068(4) -0.018(3) 0.007(3) 0.018(3)
C5 0.023(2) 0.047(3) 0.159(7) 0.033(4) -0.002(3) -0.002(2)
C6 0.097(5) 0.050(3) 0.080(4) -0.009(3) -0.059(4) 0.012(3)
C10A 0.058(7) 0.041(5) 0.062(7) 0.014(5) 0.002(5) 0.001(5)
C9 0.034(4) 0.036(7) 0.081(7) 0.017(7) -0.021(5) -0.016(4)
C10 0.043(5) 0.066(6) 0.058(6) 0.028(5) 0.013(4) 0.000(4)

loop_
_atom_type_symbol
_atom_type_description
_atom_type_scat_dispersion_real
_atom_type_scat_dispersion_imag
_atom_type_scat_source
C C 0.0033 0.0016 'International Tables Vol C Tables 4.2.6.8 and 6.1.1.4'
H H 0.0000 0.0000 'International Tables Vol C Tables 4.2.6.8 and 6.1.1.4'
Cl Cl 0.1484 0.1585 'International Tables Vol C Tables 4.2.6.8 and 6.1.1.4'
Co Co 0.3494 0.9721 'International Tables Vol C Tables 4.2.6.8 and 6.1.1.4'
N N 0.0061 0.0033 'International Tables Vol C Tables 4.2.6.8 and 6.1.1.4'
O O 0.0106 0.0060 'International Tables Vol C Tables 4.2.6.8 and 6.1.1.4'
P P 0.1023 0.0942 'International Tables Vol C Tables 4.2.6.8 and 6.1.1.4'

loop_
_geom_angle_atom_site_label_1
_geom_angle_atom_site_label_2
_geom_angle_atom_site_label_3
_geom_angle
_geom_angle_site_symmetry_1
_geom_angle_site_symmetry_3
_geom_angle_publ_flag
O2 Co1 Cl03 121.24(8) 3_666 . ?
O2 Co1 N1 86.90(11) 3_666 3_666 ?
O1 Co1 Cl03 111.15(8) . . ?
O1 Co1 O2 108.00(10) . 3_666 ?
O1 Co1 N1 113.67(12) . 3_666 ?
N1 Co1 Cl03 113.93(10) 3_666 . ?
O2 P1 O1 113.39(15) . . ?
O2 P1 C11 113.51(16) . . ?
O2 P1 C1 104.95(15) . . ?
O1 P1 C11 111.61(15) . . ?
O1 P1 C1 105.18(16) . . ?
C11 P1 C1 107.44(15) . . ?
P1 O2 Co1 115.66(15) . 3_666 ?
P1 O1 Co1 129.07(16) . . ?
C1 N1 Co1 117.6(3) . 3_666 ?
C1 N1 C4 111.8(3) . . ?
C4 N1 Co1 130.5(3) . 3_666 ?
C12 C11 P1 122.0(3) . . ?
C16 C11 P1 117.9(3) . . ?
C16 C11 C12 119.7(3) . . ?
N1 C1 P1 113.7(3) . . ?
N1 C1 C2 115.2(3) . . ?
C2 C1 P1 131.0(3) . . ?
C13 C14 H14 120.0 . . ?
C15 C14 H14 120.0 . . ?
C15 C14 C13 119.9(3) . . ?
C11 C12 C20 124.7(3) . . ?
C13 C12 C11 118.0(3) . . ?
C13 C12 C20 117.2(3) . . ?
C11 C16 C17 124.0(3) . . ?
C15 C16 C11 118.7(3) . . ?
C15 C16 C17 117.2(3) . . ?
C14 C13 C12 122.2(4) . . ?
C14 C13 H13 118.9 . . ?
C12 C13 H13 118.9 . . ?
C16 C17 H17 107.6 . . ?
C16 C17 C19 110.0(3) . . ?
C16 C17 C18 113.6(4) . . ?
C19 C17 H17 107.6 . . ?
C18 C17 H17 107.6 . . ?
C18 C17 C19 110.2(4) . . ?
C14 C15 C16 121.3(3) . . ?
C14 C15 H15 119.3 . . ?
C16 C15 H15 119.3 . . ?
C1 C2 C3 100.9(3) . . ?
C1 C2 C9A 105.7(13) . . ?
C1 C2 C9 112.4(12) . . ?
C3 C2 C9A 107.8(10) . . ?
C3 C2 C9 115.8(8) . . ?
C7 C2 C1 111.2(4) . . ?
C7 C2 C3 114.0(4) . . ?
C7 C2 C9A 115.8(11) . . ?
C7 C2 C9 102.8(10) . . ?
C12 C20 H20 107.9 . . ?
C22 C20 C12 114.0(3) . . ?
C22 C20 H20 107.9 . . ?
C21 C20 C12 108.9(4) . . ?
C21 C20 H20 107.9 . . ?
C21 C20 C22 110.2(4) . . ?
C2 C3 H3A 110.2 . . ?
C2 C3 H3B 110.2 . . ?
H3A C3 H3B 108.5 . . ?
C4 C3 C2 107.4(3) . . ?
C4 C3 H3A 110.2 . . ?
C4 C3 H3B 110.2 . . ?
C20 C22 H22A 109.5 . . ?
C20 C22 H22B 109.5 . . ?
C20 C22 H22C 109.5 . . ?
H22A C22 H22B 109.5 . . ?
H22A C22 H22C 109.5 . . ?
H22B C22 H22C 109.5 . . ?
N1 C4 C3 104.4(3) . . ?
N1 C4 C5 106.7(4) . . ?
N1 C4 C6 108.1(4) . . ?
C3 C4 C5 111.9(5) . . ?
C6 C4 C3 113.3(4) . . ?
C6 C4 C5 111.8(5) . . ?
C2 C7 H7A 108.4 . . ?
C2 C7 H7B 108.4 . . ?
H7A C7 H7B 107.4 . . ?
C8 C7 C2 115.7(4) . . ?
C8 C7 H7A 108.4 . . ?
C8 C7 H7B 108.4 . . ?
C2 C9A H9AA 107.2 . . ?
C2 C9A H9AB 107.2 . . ?
H9AA C9A H9AB 106.8 . . ?
C10A C9A C2 121(2) . . ?
C10A C9A H9AA 107.2 . . ?
C10A C9A H9AB 107.2 . . ?
C20 C21 H21A 109.5 . . ?
C20 C21 H21B 109.5 . . ?
C20 C21 H21C 109.5 . . ?
H21A C21 H21B 109.5 . . ?
H21A C21 H21C 109.5 . . ?
H21B C21 H21C 109.5 . . ?
C17 C19 H19A 109.5 . . ?
C17 C19 H19B 109.5 . . ?
C17 C19 H19C 109.5 . . ?
H19A C19 H19B 109.5 . . ?
H19A C19 H19C 109.5 . . ?
H19B C19 H19C 109.5 . . ?
C17 C18 H18A 109.5 . . ?
C17 C18 H18B 109.5 . . ?
C17 C18 H18C 109.5 . . ?
H18A C18 H18B 109.5 . . ?
H18A C18 H18C 109.5 . . ?
H18B C18 H18C 109.5 . . ?
C7 C8 H8A 109.5 . . ?
C7 C8 H8B 109.5 . . ?
C7 C8 H8C 109.5 . . ?
H8A C8 H8B 109.5 . . ?
H8A C8 H8C 109.5 . . ?
H8B C8 H8C 109.5 . . ?
C4 C5 H5A 109.5 . . ?
C4 C5 H5B 109.5 . . ?
C4 C5 H5C 109.5 . . ?
H5A C5 H5B 109.5 . . ?
H5A C5 H5C 109.5 . . ?
H5B C5 H5C 109.5 . . ?
C4 C6 H6A 109.5 . . ?
C4 C6 H6B 109.5 . . ?
C4 C6 H6C 109.5 . . ?
H6A C6 H6B 109.5 . . ?
H6A C6 H6C 109.5 . . ?
H6B C6 H6C 109.5 . . ?
C9A C10A H10A 109.5 . . ?
C9A C10A H10B 109.5 . . ?
C9A C10A H10C 109.5 . . ?
H10A C10A H10B 109.5 . . ?
H10A C10A H10C 109.5 . . ?
H10B C10A H10C 109.5 . . ?
C2 C9 H9A 109.6 . . ?
C2 C9 H9B 109.6 . . ?
H9A C9 H9B 108.2 . . ?
C10 C9 C2 110.1(14) . . ?
C10 C9 H9A 109.6 . . ?
C10 C9 H9B 109.6 . . ?
C9 C10 H10D 109.5 . . ?
C9 C10 H10E 109.5 . . ?
C9 C10 H10F 109.5 . . ?
H10D C10 H10E 109.5 . . ?
H10D C10 H10F 109.5 . . ?
H10E C10 H10F 109.5 . . ?

loop_
_geom_bond_atom_site_label_1
_geom_bond_atom_site_label_2
_geom_bond_distance
_geom_bond_site_symmetry_2
_geom_bond_publ_flag
Co1 Cl03 2.2034(11) . ?
Co1 O2 1.993(3) 3_666 ?
Co1 O1 1.941(2) . ?
Co1 N1 2.042(3) 3_666 ?
P1 O2 1.512(3) . ?
P1 O1 1.514(3) . ?
P1 C11 1.813(3) . ?
P1 C1 1.843(4) . ?
N1 C1 1.282(5) . ?
N1 C4 1.501(5) . ?
C11 C12 1.425(5) . ?
C11 C16 1.424(5) . ?
C1 C2 1.522(5) . ?
C14 H14 0.9500 . ?
C14 C13 1.375(6) . ?
C14 C15 1.372(6) . ?
C12 C13 1.385(5) . ?
C12 C20 1.537(5) . ?
C16 C17 1.523(5) . ?
C16 C15 1.391(5) . ?
C13 H13 0.9500 . ?
C17 H17 1.0000 . ?
C17 C19 1.536(7) . ?
C17 C18 1.529(6) . ?
C15 H15 0.9500 . ?
C2 C3 1.558(5) . ?
C2 C7 1.521(7) . ?
C2 C9A 1.587(13) . ?
C2 C9 1.575(12) . ?
C20 H20 1.0000 . ?
C20 C22 1.524(6) . ?
C20 C21 1.511(7) . ?
C3 H3A 0.9900 . ?
C3 H3B 0.9900 . ?
C3 C4 1.531(6) . ?
C22 H22A 0.9800 . ?
C22 H22B 0.9800 . ?
C22 H22C 0.9800 . ?
C4 C5 1.540(7) . ?
C4 C6 1.503(8) . ?
C7 H7A 0.9900 . ?
C7 H7B 0.9900 . ?
C7 C8 1.501(8) . ?
C9A H9AA 0.9900 . ?
C9A H9AB 0.9900 . ?
C9A C10A 1.46(3) . ?
C21 H21A 0.9800 . ?
C21 H21B 0.9800 . ?
C21 H21C 0.9800 . ?
C19 H19A 0.9800 . ?
C19 H19B 0.9800 . ?
C19 H19C 0.9800 . ?
C18 H18A 0.9800 . ?
C18 H18B 0.9800 . ?
C18 H18C 0.9800 . ?
C8 H8A 0.9800 . ?
C8 H8B 0.9800 . ?
C8 H8C 0.9800 . ?
C5 H5A 0.9800 . ?
C5 H5B 0.9800 . ?
C5 H5C 0.9800 . ?
C6 H6A 0.9800 . ?
C6 H6B 0.9800 . ?
C6 H6C 0.9800 . ?
C10A H10A 0.9800 . ?
C10A H10B 0.9800 . ?
C10A H10C 0.9800 . ?
C9 H9A 0.9900 . ?
C9 H9B 0.9900 . ?
C9 C10 1.46(2) . ?
C10 H10D 0.9800 . ?
C10 H10E 0.9800 . ?
C10 H10F 0.9800 . ?

loop_
_geom_torsion_atom_site_label_1
_geom_torsion_atom_site_label_2
_geom_torsion_atom_site_label_3
_geom_torsion_atom_site_label_4
_geom_torsion
_geom_torsion_site_symmetry_1
_geom_torsion_site_symmetry_2
_geom_torsion_site_symmetry_3
_geom_torsion_site_symmetry_4
_geom_torsion_publ_flag
Co1 N1 C1 P1 -6.4(4) 3_666 . . . ?
Co1 N1 C1 C2 177.3(3) 3_666 . . . ?
Co1 N1 C4 C3 179.7(3) 3_666 . . . ?
Co1 N1 C4 C5 61.0(5) 3_666 . . . ?
Co1 N1 C4 C6 -59.4(5) 3_666 . . . ?
P1 C11 C12 C13 -170.0(3) . . . . ?
P1 C11 C12 C20 13.8(5) . . . . ?
P1 C11 C16 C17 -13.3(5) . . . . ?
P1 C11 C16 C15 170.2(3) . . . . ?
P1 C1 C2 C3 -171.1(3) . . . . ?
P1 C1 C2 C7 -49.8(5) . . . . ?
P1 C1 C2 C9A 76.7(11) . . . . ?
P1 C1 C2 C9 64.9(9) . . . . ?
O2 P1 O1 Co1 -28.3(3) . . . . ?
O2 P1 C11 C12 -142.3(3) . . . . ?
O2 P1 C11 C16 45.1(3) . . . . ?
O2 P1 C1 N1 11.2(3) . . . . ?
O2 P1 C1 C2 -173.2(4) . . . . ?
O1 P1 O2 Co1 103.36(17) . . . 3_666 ?
O1 P1 C11 C12 -12.7(3) . . . . ?
O1 P1 C11 C16 174.8(3) . . . . ?
O1 P1 C1 N1 -108.7(3) . . . . ?
O1 P1 C1 C2 66.9(4) . . . . ?
N1 C1 C2 C3 4.4(5) . . . . ?
N1 C1 C2 C7 125.7(4) . . . . ?
N1 C1 C2 C9A -107.8(10) . . . . ?
N1 C1 C2 C9 -119.5(8) . . . . ?
C11 P1 O2 Co1 -127.90(16) . . . 3_666 ?
C11 P1 O1 Co1 -158.00(19) . . . . ?
C11 P1 C1 N1 132.3(3) . . . . ?
C11 P1 C1 C2 -52.1(4) . . . . ?
C11 C12 C13 C14 0.0(6) . . . . ?
C11 C12 C20 C22 -155.5(4) . . . . ?
C11 C12 C20 C21 81.0(5) . . . . ?
C11 C16 C17 C19 -84.8(5) . . . . ?
C11 C16 C17 C18 151.2(4) . . . . ?
C11 C16 C15 C14 0.2(6) . . . . ?
C1 P1 O2 Co1 -10.88(19) . . . 3_666 ?
C1 P1 O1 Co1 85.8(2) . . . . ?
C1 P1 C11 C12 102.1(3) . . . . ?
C1 P1 C11 C16 -70.4(3) . . . . ?
C1 N1 C4 C3 0.2(5) . . . . ?
C1 N1 C4 C5 -118.5(4) . . . . ?
C1 N1 C4 C6 121.1(4) . . . . ?
C1 C2 C3 C4 -3.9(5) . . . . ?
C1 C2 C7 C8 -61.6(5) . . . . ?
C1 C2 C9A C10A 169.7(17) . . . . ?
C1 C2 C9 C10 65.8(17) . . . . ?
C12 C11 C16 C17 174.0(3) . . . . ?
C12 C11 C16 C15 -2.6(5) . . . . ?
C16 C11 C12 C13 2.5(5) . . . . ?
C16 C11 C12 C20 -173.7(4) . . . . ?
C13 C14 C15 C16 2.3(6) . . . . ?
C13 C12 C20 C22 28.3(6) . . . . ?
C13 C12 C20 C21 -95.2(4) . . . . ?
C17 C16 C15 C14 -176.6(4) . . . . ?
C15 C14 C13 C12 -2.4(6) . . . . ?
C15 C16 C17 C19 91.8(4) . . . . ?
C15 C16 C17 C18 -32.2(5) . . . . ?
C2 C3 C4 N1 2.5(5) . . . . ?
C2 C3 C4 C5 117.6(4) . . . . ?
C2 C3 C4 C6 -114.8(5) . . . . ?
C20 C12 C13 C14 176.5(4) . . . . ?
C3 C2 C7 C8 51.7(6) . . . . ?
C3 C2 C9A C10A 62(2) . . . . ?
C3 C2 C9 C10 -49(2) . . . . ?
C4 N1 C1 P1 173.2(3) . . . . ?
C4 N1 C1 C2 -3.1(5) . . . . ?
C7 C2 C3 C4 -123.2(4) . . . . ?
C7 C2 C9A C10A -67(2) . . . . ?
C7 C2 C9 C10 -174.5(14) . . . . ?
C9A C2 C3 C4 106.7(14) . . . . ?
C9A C2 C7 C8 177.7(13) . . . . ?
C9 C2 C3 C4 117.8(13) . . . . ?
C9 C2 C7 C8 177.8(11) . . . . ?
